data_4065897
loop_
_publ_author_name
'Liu, Fu-Chen'
'Chu, Yong-Jui'
'Yang, Chien-Chan'
'Lee, Gene-Hsian'
'Peng, Shie-Ming'

_publ_section_title
;
 Syntheses and Structures of Zirconium Tetranuclear Polyhydrides
;
_journal_issue 12
_journal_name_full Organometallics
_journal_page_first 2685
_journal_paper_doi 10.1021/om1001843
_journal_volume 29
_journal_year 2010
_chemical_formula_sum 'C22 H39 Cl2 O0.5 Zr2'
_chemical_formula_weight 564.87
_chemical_name_systematic
; 
 ? 
;
_space_group_IT_number 113
_symmetry_cell_setting tetragonal
_symmetry_space_group_name_Hall 'P -4 2ab'
_symmetry_space_group_name_H-M 'P -4 21 m'
_atom_sites_solution_hydrogens geom
_atom_sites_solution_primary direct
_atom_sites_solution_secondary difmap
_audit_creation_method SHELXL-97
_cell_angle_alpha 90.00
_cell_angle_beta 90.00
_cell_angle_gamma 90.00
_cell_formula_units_Z 4
_cell_length_a 16.0703(9)
_cell_length_b 16.0703(9)
_cell_length_c 9.6812(6)
_cell_measurement_reflns_used 2914
_cell_measurement_temperature 200(2)
_cell_measurement_theta_max 20.55
_cell_measurement_theta_min 2.46
_cell_volume 2500.2(3)
_computing_cell_refinement 'Bruker SAINT'
_computing_data_collection 'Bruker SMART'
_computing_data_reduction 'Bruker SAINT'
_computing_molecular_graphics 'Bruker SHELXTL'
_computing_publication_material 'Bruker SHELXTL'
_computing_structure_refinement 'SHELXL-97 (Sheldrick, 1997)'
_computing_structure_solution 'SHELXS-97 (Sheldrick, 1990)'
_diffrn_ambient_temperature 200(2)
_diffrn_measured_fraction_theta_full 1.000
_diffrn_measured_fraction_theta_max 1.000
_diffrn_measurement_device_type 'BRUKER SMART APEXCCD area detector'
_diffrn_measurement_method 'omega scans'
_diffrn_radiation_monochromator graphite
_diffrn_radiation_source 'fine-focus sealed tube'
_diffrn_radiation_type MoK\a
_diffrn_radiation_wavelength 0.71073
_diffrn_reflns_av_R_equivalents 0.0776
_diffrn_reflns_av_sigmaI/netI 0.0440
_diffrn_reflns_limit_h_max 20
_diffrn_reflns_limit_h_min -20
_diffrn_reflns_limit_k_max 20
_diffrn_reflns_limit_k_min -20
_diffrn_reflns_limit_l_max 12
_diffrn_reflns_limit_l_min -12
_diffrn_reflns_number 19346
_diffrn_reflns_theta_full 27.50
_diffrn_reflns_theta_max 27.50
_diffrn_reflns_theta_min 1.79
_exptl_absorpt_coefficient_mu 1.054
_exptl_absorpt_correction_T_max 0.9492
_exptl_absorpt_correction_T_min 0.6207
_exptl_absorpt_correction_type multi-scan
_exptl_crystal_colour orange
_exptl_crystal_density_diffrn 1.501
_exptl_crystal_density_method 'not measured'
_exptl_crystal_description needle
_exptl_crystal_F_000 1156
_exptl_crystal_size_max 0.50
_exptl_crystal_size_mid 0.06
_exptl_crystal_size_min 0.05
_refine_diff_density_max 0.702
_refine_diff_density_min -1.049
_refine_diff_density_rms 0.117
_refine_ls_abs_structure_details 'Flack H D (1983), Acta Cryst. A39, 876-881'
_refine_ls_abs_structure_Flack 0.02(15)
_refine_ls_extinction_method none
_refine_ls_goodness_of_fit_ref 1.056
_refine_ls_hydrogen_treatment mixed
_refine_ls_matrix_type full
_refine_ls_number_parameters 129
_refine_ls_number_reflns 3025
_refine_ls_number_restraints 4
_refine_ls_restrained_S_all 1.089
_refine_ls_R_factor_all 0.0638
_refine_ls_R_factor_gt 0.0572
_refine_ls_shift/su_max 0.001
_refine_ls_shift/su_mean 0.000
_refine_ls_structure_factor_coef Fsqd
_refine_ls_weighting_details 'calc w=1/[\s^2^(Fo^2^)+(0.0760P)^2^+5.5975P] where P=(Fo^2^+2Fc^2^)/3'
_refine_ls_weighting_scheme calc
_refine_ls_wR_factor_gt 0.1367
_refine_ls_wR_factor_ref 0.1402
_reflns_number_gt 2793
_reflns_number_total 3025
_reflns_threshold_expression >2sigma(I)
_cod_data_source_file om1001843_si_001.cif
_cod_data_source_block ic13759
_cod_depositor_comments
;
The following automatic conversions were performed:

'_symmetry_cell_setting' value 'Tetragonal' changed to 'tetragonal'
according to /home/saulius/struct/CIF-dictionaries/cif_core.dic
dictionary named 'cif_core.dic' version 2.4.1 from 2010-06-29.

Automatic conversion script
Id: cif_fix_values 1715 2011-07-08 13:25:40Z adriana 
;
_cod_original_sg_symbol_H-M P-42(1)m
_cod_original_formula_sum 'C22 H39 Cl2 O0.50 Zr2'
_cod_database_code 4065897

loop_
_symmetry_equiv_pos_as_xyz
'x, y, z'
'-x, -y, z'
'y, -x, -z'
'-y, x, -z'
'-x+1/2, y+1/2, -z'
'x+1/2, -y+1/2, -z'
'-y+1/2, -x+1/2, z'
'y+1/2, x+1/2, z'

loop_
_atom_site_label
_atom_site_type_symbol
_atom_site_fract_x
_atom_site_fract_y
_atom_site_fract_z
_atom_site_U_iso_or_equiv
_atom_site_adp_type
_atom_site_occupancy
_atom_site_symmetry_multiplicity
_atom_site_calc_flag
_atom_site_refinement_flags
_atom_site_disorder_assembly
_atom_site_disorder_group
Zr1 Zr 0.37611(3) 0.87611(3) 0.24018(9) 0.0275(2) Uani 1 2 d SD . .
H1 H 0.4582(3) 0.9582(3) 0.192(2) 0.033 Uiso 1 2 d SD A .
H2 H 0.4560(5) 0.9560(5) 0.336(10) 0.033 Uiso 1 2 d SD A .
Zr2 Zr 0.57332(3) 0.92668(3) 0.27025(8) 0.02366(19) Uani 1 2 d SD . .
H3 H 0.340(4) 0.992(4) 0.250(7) 0.028 Uiso 1 1 d . . .
Cl1 Cl 0.3231(2) 0.8231(2) 0.4620(4) 0.0869(12) Uani 1 2 d S . .
Cl2 Cl 0.61612(11) 0.88388(11) 0.0368(2) 0.0364(5) Uani 1 2 d S A .
C1 C 0.3114(5) 0.7493(4) 0.1303(8) 0.0400(17) Uani 1 1 d . . .
C2 C 0.3776(4) 0.7761(4) 0.0430(7) 0.0359(14) Uani 1 1 d . . .
C3 C 0.3558(4) 0.8558(4) -0.0119(10) 0.039(2) Uani 1 2 d S . .
C4 C 0.3075(6) 0.6676(5) 0.2023(10) 0.060(2) Uani 1 1 d . . .
H4A H 0.2798 0.6268 0.1427 0.090 Uiso 1 1 calc R . .
H4B H 0.2761 0.6736 0.2885 0.090 Uiso 1 1 calc R . .
H4C H 0.3641 0.6485 0.2231 0.090 Uiso 1 1 calc R . .
C5 C 0.4510(6) 0.7246(6) -0.0022(10) 0.058(2) Uani 1 1 d . . .
H5A H 0.4353 0.6906 -0.0821 0.087 Uiso 1 1 calc R . .
H5B H 0.4684 0.6882 0.0738 0.087 Uiso 1 1 calc R . .
H5C H 0.4971 0.7614 -0.0276 0.087 Uiso 1 1 calc R . .
C6 C 0.4007(5) 0.9007(5) -0.1223(11) 0.055(3) Uani 1 2 d S . .
H6A H 0.3812 0.8812 -0.2126 0.082 Uiso 1 2 calc SR . .
H6B H 0.4605 0.8901 -0.1139 0.082 Uiso 0.50 1 calc PR . .
H6C H 0.3902 0.9605 -0.1137 0.082 Uiso 0.50 1 calc PR . .
C7 C 0.6036(7) 0.8704(8) 0.5082(11) 0.027(3) Uiso 0.50 1 d P A -1
C8 C 0.5944(10) 0.7974(10) 0.4233(18) 0.035(4) Uiso 0.50 1 d P A -1
C9 C 0.6626(9) 0.7979(8) 0.3251(14) 0.029(3) Uiso 0.50 1 d P A -1
C10 C 0.7108(9) 0.8664(10) 0.3491(14) 0.031(3) Uiso 0.50 1 d P A -1
C11 C 0.6798(10) 0.9126(9) 0.4619(16) 0.032(3) Uiso 0.50 1 d P A -1
C12 C 0.5593(11) 0.8995(11) 0.6326(16) 0.056(5) Uiso 0.50 1 d P A -1
H12A H 0.5794 0.8712 0.7133 0.084 Uiso 0.50 1 d PR A -1
H12B H 0.5680 0.9583 0.6427 0.084 Uiso 0.50 1 d PR A -1
H12C H 0.5009 0.8885 0.6215 0.084 Uiso 0.50 1 d PR A -1
C13 C 0.5335(13) 0.7325(13) 0.451(2) 0.065(5) Uiso 0.50 1 d P A -1
H13A H 0.5581 0.6925 0.5128 0.098 Uiso 0.50 1 d PR A -1
H13B H 0.4861 0.7575 0.4951 0.098 Uiso 0.50 1 d PR A -1
H13C H 0.5163 0.7052 0.3680 0.098 Uiso 0.50 1 d PR A -1
C14 C 0.6775(12) 0.7279(12) 0.232(2) 0.069(5) Uiso 0.50 1 d P A -1
H14A H 0.7130 0.6872 0.2747 0.103 Uiso 0.50 1 d PR A -1
H14B H 0.6234 0.7042 0.2173 0.103 Uiso 0.50 1 d PR A -1
H14C H 0.7009 0.7444 0.1451 0.103 Uiso 0.50 1 d PR A -1
C15 C 0.7957(12) 0.8778(12) 0.275(2) 0.064(5) Uiso 0.50 1 d P A -1
H15A H 0.8387 0.8500 0.3261 0.096 Uiso 0.50 1 d PR A -1
H15B H 0.7925 0.8547 0.1837 0.096 Uiso 0.50 1 d PR A -1
H15C H 0.8082 0.9361 0.2692 0.096 Uiso 0.50 1 d PR A -1
C16 C 0.7331(12) 0.9810(12) 0.529(2) 0.059(4) Uiso 0.50 1 d P A -1
H16A H 0.7684 0.9578 0.5987 0.088 Uiso 0.50 1 d PR A -1
H16B H 0.7666 1.0097 0.4617 0.088 Uiso 0.50 1 d PR A -1
H16C H 0.6947 1.0193 0.5699 0.088 Uiso 0.50 1 d PR A -1
O1 O 1.0000 1.0000 0.5000 0.252(19) Uiso 1 4 d S . .
C17 C 1.021(3) 0.978(3) 0.371(3) 0.167(19) Uiso 0.50 1 d P . .
H17A H 0.9909 0.9263 0.3582 0.201 Uiso 0.50 1 d PR . .
H17B H 1.0787 0.9632 0.3722 0.201 Uiso 0.50 1 d PR . .
C18 C 1.006(4) 1.028(3) 0.236(4) 0.22(2) Uiso 0.50 1 d P . .
H18A H 1.0234 0.9958 0.1575 0.327 Uiso 0.50 1 d PR . .
H18B H 0.9475 1.0406 0.2268 0.327 Uiso 0.50 1 d PR . .
H18C H 1.0370 1.0782 0.2411 0.327 Uiso 0.50 1 d PR . .

loop_
_atom_site_aniso_label
_atom_site_aniso_U_11
_atom_site_aniso_U_22
_atom_site_aniso_U_33
_atom_site_aniso_U_23
_atom_site_aniso_U_13
_atom_site_aniso_U_12
Zr1 0.0283(3) 0.0283(3) 0.0260(4) 0.0009(2) 0.0009(2) -0.0058(3)
Zr2 0.0251(2) 0.0251(2) 0.0208(3) -0.0002(2) 0.0002(2) 0.0003(3)
Cl1 0.0971(19) 0.0971(19) 0.067(2) 0.0200(15) 0.0200(15) -0.021(3)
Cl2 0.0405(8) 0.0405(8) 0.0282(10) -0.0049(7) 0.0049(7) 0.0002(11)
C1 0.046(4) 0.022(3) 0.052(4) -0.005(3) -0.007(3) -0.012(3)
C2 0.033(3) 0.039(4) 0.036(3) -0.009(3) 0.000(3) 0.001(3)
C3 0.045(4) 0.045(4) 0.026(4) -0.004(3) -0.004(3) -0.022(5)
C4 0.069(6) 0.038(4) 0.073(6) 0.006(4) -0.011(5) -0.017(4)
C5 0.064(6) 0.060(5) 0.050(5) -0.019(4) -0.003(4) 0.000(4)
C6 0.065(5) 0.065(5) 0.034(5) -0.004(3) -0.004(3) -0.019(6)

loop_
_atom_type_symbol
_atom_type_description
_atom_type_scat_dispersion_real
_atom_type_scat_dispersion_imag
_atom_type_scat_source
C C 0.0033 0.0016 'International Tables Vol C Tables 4.2.6.8 and 6.1.1.4'
H H 0.0000 0.0000 'International Tables Vol C Tables 4.2.6.8 and 6.1.1.4'
O O 0.0106 0.0060 'International Tables Vol C Tables 4.2.6.8 and 6.1.1.4'
Cl Cl 0.1484 0.1585 'International Tables Vol C Tables 4.2.6.8 and 6.1.1.4'
Zr Zr -2.9673 0.5597 'International Tables Vol C Tables 4.2.6.8 and 6.1.1.4'

loop_
_geom_angle_atom_site_label_1
_geom_angle_atom_site_label_2
_geom_angle_atom_site_label_3
_geom_angle
_geom_angle_site_symmetry_1
_geom_angle_site_symmetry_3
H1 Zr1 H3 63.8(18) . .
H1 Zr1 H2 41(3) . .
H3 Zr1 H2 64.0(19) . .
H1 Zr1 Cl1 133.3(7) . .
H3 Zr1 Cl1 100.7(19) . .
H2 Zr1 Cl1 92(2) . .
H1 Zr1 C3 86.6(7) . .
H3 Zr1 C3 98(2) . .
H2 Zr1 C3 128(2) . .
Cl1 Zr1 C3 140.0(3) . .
H1 Zr1 C2 104.4(6) . .
H3 Zr1 C2 131(2) . .
H2 Zr1 C2 138.4(18) . .
Cl1 Zr1 C2 116.6(2) . .
C3 Zr1 C2 33.4(2) . .
H1 Zr1 C2 104.4(6) . 8_455
H3 Zr1 C2 80.7(19) . 8_455
H2 Zr1 C2 138.4(18) . 8_455
Cl1 Zr1 C2 116.6(2) . 8_455
C3 Zr1 C2 33.4(2) . 8_455
C2 Zr1 C2 55.1(3) . 8_455
H1 Zr1 C1 137.2(6) . .
H3 Zr1 C1 132.1(18) . .
H2 Zr1 C1 163.7(2) . .
Cl1 Zr1 C1 86.9(2) . .
C3 Zr1 C1 54.9(3) . .
C2 Zr1 C1 33.0(2) . .
C2 Zr1 C1 54.5(2) 8_455 .
H1 Zr1 C1 137.2(6) . 8_455
H3 Zr1 C1 100.1(18) . 8_455
H2 Zr1 C1 163.7(2) . 8_455
Cl1 Zr1 C1 86.9(2) . 8_455
C3 Zr1 C1 54.9(3) . 8_455
C2 Zr1 C1 54.5(2) . 8_455
C2 Zr1 C1 33.0(2) 8_455 8_455
C1 Zr1 C1 32.5(4) . 8_455
H1 Zr1 Zr2 35.9(3) . 2_675
H3 Zr1 Zr2 31.5(18) . 2_675
H2 Zr1 Zr2 36.5(13) . 2_675
Cl1 Zr1 Zr2 109.99(10) . 2_675
C3 Zr1 Zr2 104.2(2) . 2_675
C2 Zr1 Zr2 133.39(17) . 2_675
C2 Zr1 Zr2 102.58(16) 8_455 2_675
C1 Zr1 Zr2 156.72(18) . 2_675
C1 Zr1 Zr2 129.40(18) 8_455 2_675
H1 Zr1 Zr2 35.9(3) . .
H3 Zr1 Zr2 92.5(18) . .
H2 Zr1 Zr2 36.5(13) . .
Cl1 Zr1 Zr2 109.99(10) . .
C3 Zr1 Zr2 104.2(2) . .
C2 Zr1 Zr2 102.58(16) . .
C2 Zr1 Zr2 133.39(17) 8_455 .
C1 Zr1 Zr2 129.40(18) . .
C1 Zr1 Zr2 156.72(18) 8_455 .
Zr2 Zr1 Zr2 60.97(3) 2_675 .
H2 Zr2 H1 40(3) . .
H2 Zr2 Cl2 127(3) . .
H1 Zr2 Cl2 88.9(6) . .
H2 Zr2 C7 95(3) . 7_665
H1 Zr2 C7 134.8(7) . 7_665
Cl2 Zr2 C7 133.2(3) . 7_665
H2 Zr2 C7 89(2) . .
H1 Zr2 C7 126.7(6) . .
Cl2 Zr2 C7 133.2(3) . .
C7 Zr2 C7 13.5(5) 7_665 .
H2 Zr2 C10 143(3) . .
H1 Zr2 C10 171.2(5) . .
Cl2 Zr2 C10 85.7(3) . .
C7 Zr2 C10 48.5(4) 7_665 .
C7 Zr2 C10 54.5(4) . .
H2 Zr2 C10 117.4(14) . 7_665
H1 Zr2 C10 132.0(4) . 7_665
Cl2 Zr2 C10 85.7(3) . 7_665
C7 Zr2 C10 54.5(4) 7_665 7_665
C7 Zr2 C10 48.5(4) . 7_665
C10 Zr2 C10 40.6(7) . 7_665
H2 Zr2 C11 115(3) . .
H1 Zr2 C11 153.8(7) . .
Cl2 Zr2 C11 117.3(4) . .
C7 Zr2 C11 21.9(4) 7_665 .
C7 Zr2 C11 33.8(5) . .
C10 Zr2 C11 32.4(5) . .
C10 Zr2 C11 56.1(5) 7_665 .
H2 Zr2 C11 91(2) . 7_665
H1 Zr2 C11 121.0(5) . 7_665
Cl2 Zr2 C11 117.3(4) . 7_665
C7 Zr2 C11 33.8(5) 7_665 7_665
C7 Zr2 C11 21.9(4) . 7_665
C10 Zr2 C11 56.1(5) . 7_665
C10 Zr2 C11 32.4(5) 7_665 7_665
C11 Zr2 C11 49.0(7) . 7_665
H2 Zr2 C9 144(2) . 7_665
H1 Zr2 C9 159.1(4) . 7_665
Cl2 Zr2 C9 79.0(3) . 7_665
C7 Zr2 C9 54.2(4) 7_665 7_665
C7 Zr2 C9 57.1(4) . 7_665
C10 Zr2 C9 12.1(4) . 7_665
C10 Zr2 C9 31.0(5) 7_665 7_665
C11 Zr2 C9 41.9(5) . 7_665
C11 Zr2 C9 53.2(4) 7_665 7_665
H2 Zr2 C9 129.4(15) . .
H1 Zr2 C9 140.7(3) . .
Cl2 Zr2 C9 79.0(3) . .
C7 Zr2 C9 57.1(4) 7_665 .
C7 Zr2 C9 54.2(4) . .
C10 Zr2 C9 31.0(5) . .
C10 Zr2 C9 12.1(4) 7_665 .
C11 Zr2 C9 53.2(4) . .
C11 Zr2 C9 41.9(5) 7_665 .
C9 Zr2 C9 20.1(6) 7_665 .
H2 Zr2 C8 127(3) . 7_665
H1 Zr2 C8 165.4(7) . 7_665
Cl2 Zr2 C8 105.4(4) . 7_665
C7 Zr2 C8 32.8(5) 7_665 7_665
C7 Zr2 C8 43.2(5) . 7_665
C10 Zr2 C8 21.8(4) . 7_665
C10 Zr2 C8 53.3(5) 7_665 7_665
C11 Zr2 C8 12.0(4) . 7_665
C11 Zr2 C8 54.4(4) 7_665 7_665
C9 Zr2 C8 32.7(5) 7_665 7_665
C9 Zr2 C8 47.6(5) . 7_665
C1 C1 C2 108.3(4) 8_455 .
C1 C1 C4 126.5(5) 8_455 .
C2 C1 C4 125.1(7) . .
C1 C1 Zr1 73.76(17) 8_455 .
C2 C1 Zr1 72.5(4) . .
C4 C1 Zr1 122.2(6) . .
C1 C2 C3 107.9(6) . .
C1 C2 C5 126.3(7) . .
C3 C2 C5 125.2(7) . .
C1 C2 Zr1 74.6(4) . .
C3 C2 Zr1 72.8(5) . .
C5 C2 Zr1 125.7(5) . .
C2 C3 C2 107.5(9) . 8_455
C2 C3 C6 125.9(4) . .
C2 C3 C6 125.9(4) 8_455 .
C2 C3 Zr1 73.8(5) . .
C2 C3 Zr1 73.8(5) 8_455 .
C6 C3 Zr1 125.7(7) . .
C8 C7 C11 106.7(11) . .
C8 C7 C12 132.4(12) . .
C11 C7 C12 120.3(11) . .
C8 C7 Zr2 75.6(7) . .
C11 C7 Zr2 73.6(7) . .
C12 C7 Zr2 122.6(9) . .
C7 C8 C9 107.0(12) . .
C7 C8 C13 123.1(16) . .
C9 C8 C13 129.3(17) . .
C7 C8 Zr2 71.6(7) . .
C9 C8 Zr2 73.6(8) . .
C13 C8 Zr2 126.7(12) . .
C10 C9 C8 108.7(14) . .
C10 C9 C14 129.2(14) . .
C8 C9 C14 121.6(14) . .
C10 C9 Zr2 72.8(9) . .
C8 C9 Zr2 73.7(8) . .
C14 C9 Zr2 125.7(11) . .
C9 C10 C11 110.8(14) . .
C9 C10 C15 121.0(14) . .
C11 C10 C15 127.3(16) . .
C9 C10 Zr2 76.2(10) . .
C11 C10 Zr2 74.0(8) . .
C15 C10 Zr2 125.6(10) . .
C10 C11 C7 106.7(12) . .
C10 C11 C16 120.3(15) . .
C7 C11 C16 131.9(14) . .
C10 C11 Zr2 73.7(8) . .
C7 C11 Zr2 72.6(7) . .
C16 C11 Zr2 128.3(11) . .
C17 O1 C17 150(2) 2_775 4_756
C17 O1 C17 43(4) 2_775 .
C17 O1 C17 150(2) 4_756 .
C17 O1 C17 150(2) 2_775 3_576
C17 O1 C17 43(4) 4_756 3_576
C17 O1 C17 150(2) . 3_576
C17 C17 O1 68.5(18) 2_775 .
C17 C17 C18 81(4) 2_775 2_775
O1 C17 C18 146(5) . 2_775
C17 C17 C18 61(3) 2_775 .
O1 C17 C18 127(3) . .
C18 C17 C18 35(4) 2_775 .
C18 C18 C17 83(4) 2_775 2_775
C18 C18 C17 62(3) 2_775 .
C17 C18 C17 38(4) 2_775 .

loop_
_geom_bond_atom_site_label_1
_geom_bond_atom_site_label_2
_geom_bond_distance
_geom_bond_site_symmetry_2
Zr1 H1 1.924(9) .
Zr1 H3 1.95(6) .
Zr1 H2 2.04(5) .
Zr1 Cl1 2.462(4) .
Zr1 C3 2.483(10) .
Zr1 C2 2.496(7) .
Zr1 C2 2.496(7) 8_455
Zr1 C1 2.522(6) .
Zr1 C1 2.522(7) 8_455
Zr1 Zr2 3.2846(8) 2_675
Zr1 Zr2 3.2846(8) .
Zr2 H2 2.04(3) .
Zr2 H1 2.062(10) .
Zr2 Cl2 2.460(2) .
Zr2 C7 2.522(11) 7_665
Zr2 C7 2.522(11) .
Zr2 C10 2.531(14) .
Zr2 C10 2.531(14) 7_665
Zr2 C11 2.535(14) .
Zr2 C11 2.535(14) 7_665
Zr2 C9 2.574(14) 7_665
Zr2 C9 2.574(13) .
Zr2 C8 2.574(15) 7_665
C1 C1 1.411(15) 8_455
C1 C2 1.424(10) .
C1 C4 1.488(10) .
C2 C3 1.431(9) .
C2 C5 1.506(11) .
C3 C2 1.431(9) 8_455
C3 C6 1.477(15) .
C7 C8 1.44(2) .
C7 C11 1.47(2) .
C7 C12 1.475(19) .
C8 C9 1.45(2) .
C8 C13 1.46(2) .
C9 C10 1.37(2) .
C9 C14 1.46(2) .
C10 C11 1.41(2) .
C10 C15 1.55(2) .
C11 C16 1.54(2) .
O1 C17 1.34(3) 2_775
O1 C17 1.34(3) 4_756
O1 C17 1.34(3) .
O1 C17 1.34(3) 3_576
C17 C17 0.98(9) 2_775
C17 C18 1.38(4) 2_775
C17 C18 1.56(4) .
C18 C18 0.90(11) 2_775
C18 C17 1.38(4) 2_775
